data_4066504
loop_
_publ_author_name
'Wagler, J\"org'
'Heine, Thomas'
'Hill, Anthony F.'

_publ_section_title
;
 Poly(methimazolyl)silanes: Syntheses and Molecular Structures&#x2020;
;
_journal_issue 21
_journal_name_full Organometallics
_journal_page_first 5607
_journal_paper_doi 10.1021/om1004989
_journal_volume 29
_journal_year 2010
_chemical_formula_moiety 'C18 H20 N6 S3 Si, C7 H8 '
_chemical_formula_sum 'C25 H28 N6 S3 Si'
_chemical_formula_weight 536.80
_chemical_name_systematic
;
 ?
;
_space_group_IT_number 14
_symmetry_cell_setting monoclinic
_symmetry_space_group_name_Hall '-P 2yn'
_symmetry_space_group_name_H-M 'P 1 21/n 1'
_atom_sites_solution_hydrogens geom
_atom_sites_solution_primary direct
_atom_sites_solution_secondary difmap
_audit_creation_method SHELXL-97
_cell_angle_alpha 90.00
_cell_angle_beta 93.0370(10)
_cell_angle_gamma 90.00
_cell_formula_units_Z 4
_cell_length_a 12.7358(2)
_cell_length_b 14.5040(3)
_cell_length_c 14.6495(3)
_cell_measurement_reflns_used 69009
_cell_measurement_temperature 100(2)
_cell_measurement_theta_max 41.154
_cell_measurement_theta_min 2.546
_cell_volume 2702.26(9)
_computing_cell_refinement DENZO-SMN
_computing_data_collection 'Nonius Collect'
_computing_data_reduction Scalepack
_computing_molecular_graphics 'ORTEP32 for windows (Farugia)'
_computing_publication_material 'Ciftab (Sheldrick, 1997)'
_computing_structure_refinement 'SHELXL-97 (Sheldrick, 1997)'
_computing_structure_solution 'SHELXS-97 (Sheldrick, 1990)'
_diffrn_ambient_temperature 100(2)
_diffrn_measured_fraction_theta_full 0.999
_diffrn_measured_fraction_theta_max 0.999
_diffrn_measurement_device_type 'Nonius Kappa CCD area detector'
_diffrn_measurement_method 'phi and omega scans'
_diffrn_radiation_monochromator graphite
_diffrn_radiation_source 'fine-focus sealed tube'
_diffrn_radiation_type MoK\a
_diffrn_radiation_wavelength 0.71073
_diffrn_reflns_av_R_equivalents 0.0793
_diffrn_reflns_av_sigmaI/netI 0.0473
_diffrn_reflns_limit_h_max 23
_diffrn_reflns_limit_h_min -23
_diffrn_reflns_limit_k_max 26
_diffrn_reflns_limit_k_min -26
_diffrn_reflns_limit_l_max 27
_diffrn_reflns_limit_l_min -27
_diffrn_reflns_number 119198
_diffrn_reflns_theta_full 41.00
_diffrn_reflns_theta_max 41.00
_diffrn_reflns_theta_min 3.12
_exptl_absorpt_coefficient_mu 0.345
_exptl_absorpt_correction_T_max 0.906
_exptl_absorpt_correction_T_min 0.725
_exptl_absorpt_correction_type multi-scan
_exptl_absorpt_process_details SORTAV
_exptl_crystal_colour colorless
_exptl_crystal_density_diffrn 1.319
_exptl_crystal_density_method 'not measured'
_exptl_crystal_description piece
_exptl_crystal_F_000 1128
_exptl_crystal_size_max 0.75
_exptl_crystal_size_mid 0.69
_exptl_crystal_size_min 0.29
_refine_diff_density_max 0.663
_refine_diff_density_min -0.480
_refine_diff_density_rms 0.098
_refine_ls_extinction_method none
_refine_ls_goodness_of_fit_ref 1.082
_refine_ls_hydrogen_treatment constr
_refine_ls_matrix_type full
_refine_ls_number_parameters 316
_refine_ls_number_reflns 17784
_refine_ls_number_restraints 0
_refine_ls_restrained_S_all 1.082
_refine_ls_R_factor_all 0.0766
_refine_ls_R_factor_gt 0.0421
_refine_ls_shift/su_max 0.002
_refine_ls_shift/su_mean 0.000
_refine_ls_structure_factor_coef Fsqd
_refine_ls_weighting_details 'calc w=1/[\s^2^(Fo^2^)+(0.0555P)^2^+0.1512P] where P=(Fo^2^+2Fc^2^)/3'
_refine_ls_weighting_scheme calc
_refine_ls_wR_factor_gt 0.1042
_refine_ls_wR_factor_ref 0.1128
_reflns_number_gt 12445
_reflns_number_total 17784
_reflns_threshold_expression >2sigma(I)
_cod_data_source_file om1004989_si_002.cif
_cod_data_source_block PhSi(mt)3
_cod_original_sg_symbol_Hall -P2yn
_cod_original_sg_symbol_H-M P21/n
_cod_database_code 4066504

loop_
_symmetry_equiv_pos_as_xyz
'x, y, z'
'-x+1/2, y+1/2, -z+1/2'
'-x, -y, -z'
'x-1/2, -y-1/2, z-1/2'

loop_
_atom_site_label
_atom_site_type_symbol
_atom_site_fract_x
_atom_site_fract_y
_atom_site_fract_z
_atom_site_U_iso_or_equiv
_atom_site_adp_type
_atom_site_occupancy
_atom_site_symmetry_multiplicity
_atom_site_calc_flag
_atom_site_refinement_flags
Si1 Si 0.128760(17) 0.727409(15) -0.093647(15) 0.01191(4) Uani 1 1 d .
S1 S 0.157118(16) 0.816406(14) 0.122557(14) 0.01584(4) Uani 1 1 d .
S2 S 0.212494(16) 0.850773(15) -0.268894(14) 0.01590(4) Uani 1 1 d .
S3 S 0.258657(19) 0.545748(16) -0.002160(16) 0.02052(5) Uani 1 1 d .
N1 N 0.05639(5) 0.69841(5) 0.00100(5) 0.01369(11) Uani 1 1 d .
N2 N 0.00594(6) 0.68555(5) 0.14098(5) 0.01526(12) Uani 1 1 d .
N3 N 0.09583(5) 0.84323(5) -0.11798(5) 0.01369(11) Uani 1 1 d .
N4 N 0.07145(6) 0.96961(5) -0.19818(5) 0.01548(12) Uani 1 1 d .
N5 N 0.26341(5) 0.72389(5) -0.06279(5) 0.01415(11) Uani 1 1 d .
N6 N 0.41100(6) 0.67815(6) 0.00579(6) 0.02019(14) Uani 1 1 d .
C1 C 0.07216(6) 0.73246(5) 0.08844(5) 0.01336(12) Uani 1 1 d .
C2 C -0.00377(7) 0.70066(7) 0.23859(6) 0.01955(15) Uani 1 1 d .
H2A H 0.0263 0.6480 0.2728 0.029 Uiso 1 1 d R
H2B H -0.0782 0.7072 0.2513 0.029 Uiso 1 1 d R
H2C H 0.0341 0.7570 0.2573 0.029 Uiso 1 1 d R
C3 C -0.05084(7) 0.62105(6) 0.08841(6) 0.01778(14) Uani 1 1 d .
H3 H -0.1021 0.5796 0.1094 0.021 Uiso 1 1 calc R
C4 C -0.01987(6) 0.62811(6) 0.00232(6) 0.01658(14) Uani 1 1 d .
H4 H -0.0449 0.5922 -0.0485 0.020 Uiso 1 1 calc R
C5 C 0.12611(6) 0.88931(5) -0.19475(5) 0.01315(12) Uani 1 1 d .
C6 C 0.08015(8) 1.04103(6) -0.26715(7) 0.02153(16) Uani 1 1 d .
H6A H 0.1239 1.0915 -0.2420 0.032 Uiso 1 1 d R
H6B H 0.0100 1.0646 -0.2852 0.032 Uiso 1 1 d R
H6C H 0.1124 1.0151 -0.3207 0.032 Uiso 1 1 d R
C7 C 0.00582(7) 0.97453(6) -0.12540(6) 0.01759(14) Uani 1 1 d .
H7 H -0.0404 1.0237 -0.1128 0.021 Uiso 1 1 calc R
C8 C 0.01991(7) 0.89678(6) -0.07614(6) 0.01638(14) Uani 1 1 d .
H8 H -0.0152 0.8809 -0.0227 0.020 Uiso 1 1 calc R
C9 C 0.31218(6) 0.64964(6) -0.01929(6) 0.01558(13) Uani 1 1 d .
C10 C 0.48921(9) 0.62247(9) 0.05664(9) 0.0329(2) Uani 1 1 d .
H10A H 0.4537 0.5755 0.0919 0.049 Uiso 1 1 d R
H10B H 0.5316 0.6621 0.0984 0.049 Uiso 1 1 d R
H10C H 0.5349 0.5924 0.0139 0.049 Uiso 1 1 d R
C11 C 0.42532(7) 0.76918(7) -0.02081(6) 0.02078(16) Uani 1 1 d .
H11 H 0.4878 0.8045 -0.0115 0.025 Uiso 1 1 calc R
C12 C 0.33433(6) 0.79797(6) -0.06215(6) 0.01738(14) Uani 1 1 d .
H12 H 0.3205 0.8577 -0.0865 0.021 Uiso 1 1 calc R
C13 C 0.07790(6) 0.65750(6) -0.19128(5) 0.01365(12) Uani 1 1 d .
C14 C 0.12705(6) 0.57873(6) -0.22327(6) 0.01578(13) Uani 1 1 d .
H14 H 0.1914 0.5583 -0.1943 0.019 Uiso 1 1 calc R
C15 C 0.08230(7) 0.52984(6) -0.29742(6) 0.01925(15) Uani 1 1 d .
H15 H 0.1166 0.4766 -0.3191 0.023 Uiso 1 1 calc R
C16 C -0.01228(8) 0.55860(7) -0.33974(6) 0.02278(17) Uani 1 1 d .
H16 H -0.0424 0.5251 -0.3903 0.027 Uiso 1 1 calc R
C17 C -0.06278(7) 0.63632(7) -0.30823(7) 0.02342(17) Uani 1 1 d .
H17 H -0.1278 0.6557 -0.3368 0.028 Uiso 1 1 calc R
C18 C -0.01779(7) 0.68570(6) -0.23462(6) 0.01931(15) Uani 1 1 d .
H18 H -0.0522 0.7391 -0.2134 0.023 Uiso 1 1 calc R
C19 C 0.25085(8) 0.55866(7) 0.43212(7) 0.02351(17) Uani 1 1 d .
H19 H 0.2563 0.4947 0.4193 0.028 Uiso 1 1 calc R
C20 C 0.24533(8) 0.58769(8) 0.52195(7) 0.0283(2) Uani 1 1 d .
H20 H 0.2476 0.5436 0.5700 0.034 Uiso 1 1 calc R
C21 C 0.23652(10) 0.68056(9) 0.54204(9) 0.0355(3) Uani 1 1 d .
H21 H 0.2321 0.7003 0.6035 0.043 Uiso 1 1 calc R
C22 C 0.23423(9) 0.74418(8) 0.47174(10) 0.0354(3) Uani 1 1 d .
H22 H 0.2286 0.8080 0.4851 0.043 Uiso 1 1 calc R
C23 C 0.24009(8) 0.71543(8) 0.38146(9) 0.0304(2) Uani 1 1 d .
H23 H 0.2383 0.7598 0.3337 0.037 Uiso 1 1 calc R
C24 C 0.24852(7) 0.62173(8) 0.36041(7) 0.02445(18) Uani 1 1 d .
C25 C 0.25672(11) 0.58967(12) 0.26333(8) 0.0431(3) Uani 1 1 d .
H25A H 0.2556 0.6432 0.2225 0.065 Uiso 1 1 d R
H25B H 0.1972 0.5492 0.2464 0.065 Uiso 1 1 d R
H25C H 0.3226 0.5557 0.2580 0.065 Uiso 1 1 d R

loop_
_atom_site_aniso_label
_atom_site_aniso_U_11
_atom_site_aniso_U_22
_atom_site_aniso_U_33
_atom_site_aniso_U_23
_atom_site_aniso_U_13
_atom_site_aniso_U_12
Si1 0.01069(8) 0.01223(9) 0.01283(9) -0.00027(7) 0.00075(7) 0.00087(7)
S1 0.01567(8) 0.01490(9) 0.01687(8) -0.00035(6) 0.00016(6) -0.00305(6)
S2 0.01450(8) 0.01813(9) 0.01535(8) 0.00024(7) 0.00330(6) 0.00170(7)
S3 0.02293(10) 0.01564(9) 0.02249(10) 0.00192(7) -0.00362(8) 0.00208(7)
N1 0.0129(2) 0.0137(3) 0.0146(3) -0.0002(2) 0.0013(2) -0.0014(2)
N2 0.0144(3) 0.0170(3) 0.0145(3) 0.0012(2) 0.0022(2) -0.0027(2)
N3 0.0137(3) 0.0137(3) 0.0139(3) 0.0002(2) 0.0024(2) 0.0024(2)
N4 0.0164(3) 0.0128(3) 0.0172(3) 0.0006(2) 0.0006(2) 0.0024(2)
N5 0.0120(2) 0.0159(3) 0.0145(3) 0.0011(2) 0.0003(2) 0.0009(2)
N6 0.0150(3) 0.0239(4) 0.0210(3) 0.0002(3) -0.0055(2) 0.0027(3)
C1 0.0125(3) 0.0131(3) 0.0146(3) 0.0008(2) 0.0013(2) 0.0007(2)
C2 0.0200(4) 0.0238(4) 0.0152(3) 0.0009(3) 0.0039(3) -0.0034(3)
C3 0.0158(3) 0.0177(3) 0.0199(3) 0.0010(3) 0.0018(3) -0.0052(3)
C4 0.0150(3) 0.0159(3) 0.0189(3) -0.0006(3) 0.0011(3) -0.0037(3)
C5 0.0124(3) 0.0127(3) 0.0143(3) -0.0004(2) -0.0001(2) 0.0005(2)
C6 0.0232(4) 0.0165(4) 0.0249(4) 0.0059(3) 0.0009(3) 0.0021(3)
C7 0.0183(3) 0.0157(3) 0.0188(3) -0.0020(3) 0.0015(3) 0.0045(3)
C8 0.0164(3) 0.0166(3) 0.0164(3) -0.0016(3) 0.0032(3) 0.0039(3)
C9 0.0147(3) 0.0177(3) 0.0141(3) -0.0010(3) -0.0014(2) 0.0033(3)
C10 0.0227(4) 0.0344(6) 0.0400(6) 0.0042(5) -0.0147(4) 0.0058(4)
C11 0.0150(3) 0.0260(4) 0.0211(4) 0.0007(3) -0.0017(3) -0.0028(3)
C12 0.0138(3) 0.0201(4) 0.0181(3) 0.0017(3) -0.0001(3) -0.0031(3)
C13 0.0120(3) 0.0150(3) 0.0139(3) 0.0001(2) 0.0005(2) 0.0003(2)
C14 0.0154(3) 0.0159(3) 0.0160(3) -0.0005(3) 0.0009(2) 0.0015(3)
C15 0.0232(4) 0.0174(4) 0.0172(3) -0.0033(3) 0.0018(3) -0.0008(3)
C16 0.0239(4) 0.0254(4) 0.0187(4) -0.0041(3) -0.0027(3) -0.0051(3)
C17 0.0176(4) 0.0293(5) 0.0226(4) -0.0010(3) -0.0063(3) 0.0003(3)
C18 0.0149(3) 0.0213(4) 0.0212(4) -0.0019(3) -0.0033(3) 0.0034(3)
C19 0.0198(4) 0.0230(4) 0.0279(4) -0.0031(3) 0.0023(3) 0.0017(3)
C20 0.0260(4) 0.0340(5) 0.0253(4) 0.0002(4) 0.0048(4) 0.0000(4)
C21 0.0319(5) 0.0423(7) 0.0323(5) -0.0149(5) 0.0020(4) 0.0009(5)
C22 0.0253(5) 0.0241(5) 0.0565(8) -0.0120(5) -0.0018(5) -0.0004(4)
C23 0.0194(4) 0.0277(5) 0.0439(6) 0.0081(4) -0.0009(4) 0.0006(4)
C24 0.0172(4) 0.0320(5) 0.0241(4) -0.0009(4) 0.0004(3) 0.0034(3)
C25 0.0384(6) 0.0668(9) 0.0237(5) -0.0036(5) -0.0003(4) 0.0164(6)

loop_
_atom_type_symbol
_atom_type_description
_atom_type_scat_dispersion_real
_atom_type_scat_dispersion_imag
_atom_type_scat_source
C C 0.0033 0.0016 'International Tables Vol C Tables 4.2.6.8 and 6.1.1.4'
H H 0.0000 0.0000 'International Tables Vol C Tables 4.2.6.8 and 6.1.1.4'
N N 0.0061 0.0033 'International Tables Vol C Tables 4.2.6.8 and 6.1.1.4'
S S 0.1246 0.1234 'International Tables Vol C Tables 4.2.6.8 and 6.1.1.4'
Si Si 0.0817 0.0704 'International Tables Vol C Tables 4.2.6.8 and 6.1.1.4'

loop_
_geom_angle_atom_site_label_1
_geom_angle_atom_site_label_2
_geom_angle_atom_site_label_3
_geom_angle
N5 Si1 N1 109.69(3)
N5 Si1 N3 107.41(3)
N1 Si1 N3 104.99(3)
N5 Si1 C13 118.92(4)
N1 Si1 C13 107.67(4)
N3 Si1 C13 107.29(4)
C1 N1 C4 108.26(7)
C1 N1 Si1 126.26(6)
C4 N1 Si1 125.10(6)
C1 N2 C3 110.14(7)
C1 N2 C2 124.70(7)
C3 N2 C2 125.16(7)
C5 N3 C8 108.42(7)
C5 N3 Si1 123.52(5)
C8 N3 Si1 126.86(6)
C5 N4 C7 110.10(7)
C5 N4 C6 125.39(7)
C7 N4 C6 124.51(7)
C9 N5 C12 108.68(7)
C9 N5 Si1 123.50(6)
C12 N5 Si1 126.91(6)
C9 N6 C11 110.29(7)
C9 N6 C10 124.69(9)
C11 N6 C10 124.98(8)
N2 C1 N1 106.48(7)
N2 C1 S1 127.08(6)
N1 C1 S1 126.43(6)
N2 C2 H2A 109.5
N2 C2 H2B 109.5
H2A C2 H2B 109.5
N2 C2 H2C 109.5
H2A C2 H2C 109.5
H2B C2 H2C 109.5
C4 C3 N2 107.37(7)
C4 C3 H3 126.3
N2 C3 H3 126.3
C3 C4 N1 107.73(7)
C3 C4 H4 126.1
N1 C4 H4 126.1
N4 C5 N3 106.31(7)
N4 C5 S2 127.84(6)
N3 C5 S2 125.85(6)
N4 C6 H6A 109.5
N4 C6 H6B 109.5
H6A C6 H6B 109.5
N4 C6 H6C 109.5
H6A C6 H6C 109.5
H6B C6 H6C 109.5
C8 C7 N4 107.44(7)
C8 C7 H7 126.3
N4 C7 H7 126.3
C7 C8 N3 107.71(7)
C7 C8 H8 126.1
N3 C8 H8 126.1
N6 C9 N5 105.97(7)
N6 C9 S3 127.69(7)
N5 C9 S3 126.34(6)
N6 C10 H10A 109.5
N6 C10 H10B 109.5
H10A C10 H10B 109.5
N6 C10 H10C 109.5
H10A C10 H10C 109.5
H10B C10 H10C 109.5
C12 C11 N6 107.34(8)
C12 C11 H11 126.3
N6 C11 H11 126.3
C11 C12 N5 107.71(8)
C11 C12 H12 126.1
N5 C12 H12 126.1
C14 C13 C18 118.70(8)
C14 C13 Si1 124.45(6)
C18 C13 Si1 116.84(6)
C15 C14 C13 120.41(8)
C15 C14 H14 119.8
C13 C14 H14 119.8
C16 C15 C14 120.28(8)
C16 C15 H15 119.9
C14 C15 H15 119.9
C17 C16 C15 120.08(8)
C17 C16 H16 120.0
C15 C16 H16 120.0
C16 C17 C18 119.75(8)
C16 C17 H17 120.1
C18 C17 H17 120.1
C17 C18 C13 120.78(8)
C17 C18 H18 119.6
C13 C18 H18 119.6
C20 C19 C24 121.09(10)
C20 C19 H19 119.5
C24 C19 H19 119.5
C21 C20 C19 120.38(11)
C21 C20 H20 119.8
C19 C20 H20 119.8
C22 C21 C20 119.33(11)
C22 C21 H21 120.3
C20 C21 H21 120.3
C21 C22 C23 120.52(11)
C21 C22 H22 119.7
C23 C22 H22 119.7
C22 C23 C24 120.59(11)
C22 C23 H23 119.7
C24 C23 H23 119.7
C19 C24 C23 118.09(10)
C19 C24 C25 120.68(11)
C23 C24 C25 121.22(11)
C24 C25 H25A 109.5
C24 C25 H25B 109.5
H25A C25 H25B 109.5
C24 C25 H25C 109.5
H25A C25 H25C 109.5
H25B C25 H25C 109.5

loop_
_geom_bond_atom_site_label_1
_geom_bond_atom_site_label_2
_geom_bond_distance
Si1 N5 1.7509(7)
Si1 N1 1.7563(7)
Si1 N3 1.7633(7)
Si1 C13 1.8426(8)
S1 C1 1.6869(8)
S2 C5 1.6820(8)
S3 C9 1.6782(9)
N1 C1 1.3776(10)
N1 C4 1.4090(11)
N2 C1 1.3548(10)
N2 C3 1.3901(11)
N2 C2 1.4583(11)
N3 C5 1.3807(10)
N3 C8 1.4060(10)
N4 C5 1.3564(10)
N4 C7 1.3910(11)
N4 C6 1.4553(11)
N5 C9 1.3818(11)
N5 C12 1.4033(11)
N6 C9 1.3569(11)
N6 C11 1.3914(13)
N6 C10 1.4562(12)
C2 H2A 0.9800
C2 H2B 0.9800
C2 H2C 0.9800
C3 C4 1.3451(12)
C3 H3 0.9500
C4 H4 0.9500
C6 H6A 0.9800
C6 H6B 0.9800
C6 H6C 0.9800
C7 C8 1.3457(12)
C7 H7 0.9500
C8 H8 0.9500
C10 H10A 0.9800
C10 H10B 0.9800
C10 H10C 0.9800
C11 C12 1.3452(12)
C11 H11 0.9500
C12 H12 0.9500
C13 C14 1.3957(12)
C13 C18 1.4049(11)
C14 C15 1.3934(12)
C14 H14 0.9500
C15 C16 1.3894(13)
C15 H15 0.9500
C16 C17 1.3888(15)
C16 H16 0.9500
C17 C18 1.3923(13)
C17 H17 0.9500
C18 H18 0.9500
C19 C20 1.3870(15)
C19 C24 1.3921(15)
C19 H19 0.9500
C20 C21 1.3847(17)
C20 H20 0.9500
C21 C22 1.382(2)
C21 H21 0.9500
C22 C23 1.3925(19)
C22 H22 0.9500
C23 C24 1.3989(16)
C23 H23 0.9500
C24 C25 1.5051(16)
C25 H25A 0.9800
C25 H25B 0.9800
C25 H25C 0.9800

loop_
_geom_torsion_atom_site_label_1
_geom_torsion_atom_site_label_2
_geom_torsion_atom_site_label_3
_geom_torsion_atom_site_label_4
_geom_torsion
N5 Si1 N1 C1 46.61(8)
N3 Si1 N1 C1 -68.53(7)
C13 Si1 N1 C1 177.38(7)
N5 Si1 N1 C4 -125.56(7)
N3 Si1 N1 C4 119.30(7)
C13 Si1 N1 C4 5.21(8)
N5 Si1 N3 C5 71.47(7)
N1 Si1 N3 C5 -171.82(6)
C13 Si1 N3 C5 -57.46(7)
N5 Si1 N3 C8 -122.55(7)
N1 Si1 N3 C8 -5.84(8)
C13 Si1 N3 C8 108.51(7)
N1 Si1 N5 C9 50.94(7)
N3 Si1 N5 C9 164.52(6)
C13 Si1 N5 C9 -73.53(7)
N1 Si1 N5 C12 -116.87(7)
N3 Si1 N5 C12 -3.29(8)
C13 Si1 N5 C12 118.66(7)
C3 N2 C1 N1 0.84(9)
C2 N2 C1 N1 -179.32(8)
C3 N2 C1 S1 -179.38(6)
C2 N2 C1 S1 0.46(12)
C4 N1 C1 N2 -1.16(9)
Si1 N1 C1 N2 -174.43(6)
C4 N1 C1 S1 179.05(6)
Si1 N1 C1 S1 5.79(11)
C1 N2 C3 C4 -0.18(10)
C2 N2 C3 C4 179.98(8)
N2 C3 C4 N1 -0.55(10)
C1 N1 C4 C3 1.08(10)
Si1 N1 C4 C3 174.44(6)
C7 N4 C5 N3 -0.84(9)
C6 N4 C5 N3 178.69(8)
C7 N4 C5 S2 178.26(6)
C6 N4 C5 S2 -2.21(12)
C8 N3 C5 N4 1.20(9)
Si1 N3 C5 N4 169.41(5)
C8 N3 C5 S2 -177.92(6)
Si1 N3 C5 S2 -9.72(10)
C5 N4 C7 C8 0.14(10)
C6 N4 C7 C8 -179.39(8)
N4 C7 C8 N3 0.60(10)
C5 N3 C8 C7 -1.13(9)
Si1 N3 C8 C7 -168.84(6)
C11 N6 C9 N5 0.22(10)
C10 N6 C9 N5 177.85(9)
C11 N6 C9 S3 179.97(7)
C10 N6 C9 S3 -2.40(14)
C12 N5 C9 N6 -0.86(9)
Si1 N5 C9 N6 -170.59(6)
C12 N5 C9 S3 179.39(6)
Si1 N5 C9 S3 9.65(11)
C9 N6 C11 C12 0.53(11)
C10 N6 C11 C12 -177.09(10)
N6 C11 C12 N5 -1.04(10)
C9 N5 C12 C11 1.20(10)
Si1 N5 C12 C11 170.49(6)
N5 Si1 C13 C14 23.64(9)
N1 Si1 C13 C14 -101.82(7)
N3 Si1 C13 C14 145.64(7)
N5 Si1 C13 C18 -157.43(6)
N1 Si1 C13 C18 77.12(7)
N3 Si1 C13 C18 -35.42(8)
C18 C13 C14 C15 0.69(13)
Si1 C13 C14 C15 179.61(7)
C13 C14 C15 C16 -0.59(13)
C14 C15 C16 C17 -0.04(15)
C15 C16 C17 C18 0.56(15)
C16 C17 C18 C13 -0.45(15)
C14 C13 C18 C17 -0.18(13)
Si1 C13 C18 C17 -179.18(8)
C24 C19 C20 C21 0.51(16)
C19 C20 C21 C22 -0.58(17)
C20 C21 C22 C23 0.37(18)
C21 C22 C23 C24 -0.08(17)
C20 C19 C24 C23 -0.21(15)
C20 C19 C24 C25 178.78(10)
C22 C23 C24 C19 0.00(15)
C22 C23 C24 C25 -178.98(10)
